data_7212179
loop_
_publ_author_name
'Krasowska, M.'
'Kochel, A.'
'Filarowski, A.'

_publ_section_title
;
 The conformational analysis of 2-hydroxyaryl Schiff thiosemicarbazones
;
_journal_issue 6
_journal_name_full CrystEngComm
_journal_page_first 1955
_journal_paper_doi 10.1039/b921402j
_journal_volume 12
_journal_year 2010
_chemical_formula_moiety 'C10 H13 N3 O S'
_chemical_formula_sum 'C10 H13 N3 O S'
_chemical_formula_weight 223.30
_chemical_name_common
;
1-(2-hydroxyphenyl)ethan-1-one N-methylthiosemicarbazone
;
_chemical_name_systematic
;
1-(2-hydroxyphenyl)ethan-1-one N-methylthiosemicarbazone
;
_space_group_IT_number 61
_symmetry_cell_setting orthorhombic
_symmetry_space_group_name_Hall '-P 2ac 2ab'
_symmetry_space_group_name_H-M 'P b c a'
_atom_sites_solution_hydrogens geom
_atom_sites_solution_primary direct
_atom_sites_solution_secondary difmap
_audit_creation_method SHELXL-97
_cell_angle_alpha 90.00
_cell_angle_beta 90.00
_cell_angle_gamma 90.00
_cell_formula_units_Z 8
_cell_length_a 8.914(5)
_cell_length_b 13.613(5)
_cell_length_c 18.028(6)
_cell_measurement_reflns_used 1450
_cell_measurement_temperature 100(2)
_cell_measurement_theta_max 25.04
_cell_measurement_theta_min 2.96
_cell_volume 2187.6(16)
_computing_cell_refinement 'CrysAlis RED (Oxford Diffraction, date)'
_computing_data_collection 'CrysAlis CCD (Oxford Diffraction, date)'
_computing_data_reduction 'CrysAlis RED '
_computing_molecular_graphics 'SHELXTL (Bruker, 1999)'
_computing_publication_material SHELXL-97
_computing_structure_refinement 'SHELXL-97 (Sheldrick, 1997)'
_computing_structure_solution 'SHELXS-97 (Sheldrick, 1997)'
_diffrn_ambient_temperature 100(2)
_diffrn_measured_fraction_theta_full 0.999
_diffrn_measured_fraction_theta_max 0.999
_diffrn_measurement_device_type KM4-CCD
_diffrn_measurement_method /w
_diffrn_radiation_monochromator graphite
_diffrn_radiation_source 'fine-focus sealed tube'
_diffrn_radiation_type MoK\a
_diffrn_radiation_wavelength 0.71073
_diffrn_reflns_av_R_equivalents 0.0380
_diffrn_reflns_av_sigmaI/netI 0.0239
_diffrn_reflns_limit_h_max 10
_diffrn_reflns_limit_h_min -9
_diffrn_reflns_limit_k_max 16
_diffrn_reflns_limit_k_min -16
_diffrn_reflns_limit_l_max 21
_diffrn_reflns_limit_l_min -21
_diffrn_reflns_number 13834
_diffrn_reflns_theta_full 25.00
_diffrn_reflns_theta_max 25.04
_diffrn_reflns_theta_min 2.96
_exptl_absorpt_coefficient_mu 0.273
_exptl_absorpt_correction_T_max 0.910
_exptl_absorpt_correction_T_min 0.876
_exptl_absorpt_correction_type analytical
_exptl_absorpt_process_details 'CrysAlis RED, Oxford Diffraction'
_exptl_crystal_colour yellow
_exptl_crystal_density_diffrn 1.356
_exptl_crystal_density_method 'not measured'
_exptl_crystal_description block
_exptl_crystal_F_000 944
_exptl_crystal_size_max 0.17
_exptl_crystal_size_mid 0.15
_exptl_crystal_size_min 0.15
_refine_diff_density_max 0.266
_refine_diff_density_min -0.229
_refine_diff_density_rms 0.045
_refine_ls_extinction_method none
_refine_ls_goodness_of_fit_ref 1.045
_refine_ls_hydrogen_treatment mixed
_refine_ls_matrix_type full
_refine_ls_number_parameters 150
_refine_ls_number_reflns 1936
_refine_ls_number_restraints 0
_refine_ls_restrained_S_all 1.045
_refine_ls_R_factor_all 0.0432
_refine_ls_R_factor_gt 0.0306
_refine_ls_shift/su_max 0.001
_refine_ls_shift/su_mean 0.000
_refine_ls_structure_factor_coef Fsqd
_refine_ls_weighting_details 'calc w=1/[\s^2^(Fo^2^)+(0.0425P)^2^+0.7818P] where P=(Fo^2^+2Fc^2^)/3'
_refine_ls_weighting_scheme calc
_refine_ls_wR_factor_gt 0.0746
_refine_ls_wR_factor_ref 0.0803
_reflns_number_gt 1534
_reflns_number_total 1936
_reflns_threshold_expression >2sigma(I)
_cod_data_source_file b921402j.txt
_cod_data_source_block nn3dc
_cod_depositor_comments
;
The following automatic conversions were performed:

'_symmetry_cell_setting' value 'Orthorhombic' changed to
'orthorhombic' according to
/home/saulius/struct/CIF-dictionaries/cif_core.dic dictionary named
'cif_core.dic' version 2.4.2 from 2011-04-26.

Automatic conversion script
Id: cif_fix_values 1891 2012-01-12 08:04:46Z andrius 
;
_cod_original_sg_symbol_H-M Pbca
_cod_database_code 7212179

loop_
_symmetry_equiv_pos_as_xyz
'x, y, z'
'-x+1/2, -y, z+1/2'
'-x, y+1/2, -z+1/2'
'x+1/2, -y+1/2, -z'
'-x, -y, -z'
'x-1/2, y, -z-1/2'
'x, -y-1/2, z-1/2'
'-x-1/2, y-1/2, z'

loop_
_atom_site_label
_atom_site_type_symbol
_atom_site_fract_x
_atom_site_fract_y
_atom_site_fract_z
_atom_site_U_iso_or_equiv
_atom_site_adp_type
_atom_site_occupancy
_atom_site_symmetry_multiplicity
_atom_site_calc_flag
_atom_site_refinement_flags
S1 S 0.20400(5) 0.80414(3) 0.08141(2) 0.02030(15) Uani 1 1 d .
O1 O 0.30523(15) 1.01601(11) -0.01642(7) 0.0264(3) Uani 1 1 d .
C1 C 0.14972(19) 1.03280(13) -0.12728(9) 0.0195(4) Uani 1 1 d .
C2 C 0.27516(19) 1.05787(12) -0.08323(10) 0.0216(4) Uani 1 1 d .
C3 C 0.3766(2) 1.12900(13) -0.10694(10) 0.0269(4) Uani 1 1 d .
H3 H 0.4617 1.1441 -0.0773 0.032 Uiso 1 1 calc R
C4 C 0.3543(2) 1.17781(14) -0.17318(11) 0.0291(5) Uani 1 1 d .
H4 H 0.4236 1.2267 -0.1887 0.035 Uiso 1 1 calc R
C5 C 0.2314(2) 1.15579(14) -0.21703(10) 0.0289(5) Uani 1 1 d .
H5 H 0.2159 1.1896 -0.2625 0.035 Uiso 1 1 calc R
C6 C 0.1315(2) 1.08427(13) -0.19431(9) 0.0246(4) Uani 1 1 d .
H6 H 0.0479 1.0694 -0.2250 0.029 Uiso 1 1 calc R
N1 N -0.05973(17) 0.71439(11) 0.06492(8) 0.0213(4) Uani 1 1 d .
N2 N 0.07807(16) 0.90715(10) -0.04660(8) 0.0197(3) Uani 1 1 d .
N3 N -0.01247(17) 0.83479(11) -0.01902(8) 0.0193(3) Uani 1 1 d .
C7 C 0.04152(19) 0.95605(12) -0.10531(9) 0.0187(4) Uani 1 1 d .
C8 C -0.0988(2) 0.93906(13) -0.14995(10) 0.0264(4) Uani 1 1 d .
H8A H -0.1604 0.8888 -0.1256 0.040 Uiso 1 1 calc R
H8B H -0.0717 0.9168 -0.1999 0.040 Uiso 1 1 calc R
H8C H -0.1558 1.0005 -0.1534 0.040 Uiso 1 1 calc R
C9 C 0.03579(19) 0.78240(12) 0.04109(9) 0.0182(4) Uani 1 1 d .
C10 C -0.0298(2) 0.64867(14) 0.12663(10) 0.0266(4) Uani 1 1 d .
H10A H 0.0329 0.5940 0.1097 0.040 Uiso 1 1 calc R
H10B H -0.1248 0.6230 0.1459 0.040 Uiso 1 1 calc R
H10C H 0.0226 0.6847 0.1659 0.040 Uiso 1 1 calc R
H1N H -0.099(2) 0.8219(13) -0.0367(11) 0.025(5) Uiso 1 1 d .
H2N H -0.143(2) 0.7054(15) 0.0401(12) 0.033(6) Uiso 1 1 d .
H1O H 0.245(3) 0.9731(17) -0.0088(12) 0.035(7) Uiso 1 1 d .

loop_
_atom_site_aniso_label
_atom_site_aniso_U_11
_atom_site_aniso_U_22
_atom_site_aniso_U_33
_atom_site_aniso_U_23
_atom_site_aniso_U_13
_atom_site_aniso_U_12
S1 0.0166(2) 0.0241(3) 0.0202(2) -0.00020(19) -0.00154(18) 0.00027(19)
O1 0.0226(7) 0.0295(8) 0.0271(7) 0.0034(6) -0.0042(6) -0.0073(6)
C1 0.0199(9) 0.0180(9) 0.0206(9) -0.0025(7) 0.0032(8) 0.0020(8)
C2 0.0227(9) 0.0186(9) 0.0234(9) -0.0036(8) 0.0032(8) 0.0026(8)
C3 0.0223(10) 0.0257(10) 0.0326(10) -0.0069(9) 0.0029(9) -0.0025(8)
C4 0.0293(10) 0.0246(10) 0.0336(11) -0.0009(9) 0.0146(9) -0.0033(8)
C5 0.0351(11) 0.0268(11) 0.0248(10) 0.0038(9) 0.0087(9) -0.0004(9)
C6 0.0249(10) 0.0271(10) 0.0216(10) -0.0011(8) 0.0024(8) 0.0006(8)
N1 0.0183(8) 0.0240(8) 0.0215(8) 0.0028(6) -0.0023(6) -0.0027(7)
N2 0.0185(7) 0.0199(7) 0.0206(8) -0.0007(6) 0.0013(6) -0.0011(6)
N3 0.0151(8) 0.0221(8) 0.0207(8) 0.0017(6) -0.0018(6) -0.0027(6)
C7 0.0187(9) 0.0188(9) 0.0186(9) -0.0017(7) 0.0014(7) 0.0017(7)
C8 0.0252(10) 0.0256(10) 0.0284(10) 0.0039(8) -0.0050(8) -0.0024(8)
C9 0.0184(9) 0.0194(9) 0.0168(9) -0.0036(7) 0.0027(7) 0.0023(7)
C10 0.0278(10) 0.0268(10) 0.0252(10) 0.0065(8) -0.0004(8) -0.0064(8)

loop_
_atom_type_symbol
_atom_type_description
_atom_type_scat_dispersion_real
_atom_type_scat_dispersion_imag
_atom_type_scat_source
C C 0.0033 0.0016 'International Tables Vol C Tables 4.2.6.8 and 6.1.1.4'
H H 0.0000 0.0000 'International Tables Vol C Tables 4.2.6.8 and 6.1.1.4'
N N 0.0061 0.0033 'International Tables Vol C Tables 4.2.6.8 and 6.1.1.4'
O O 0.0106 0.0060 'International Tables Vol C Tables 4.2.6.8 and 6.1.1.4'
S S 0.1246 0.1234 'International Tables Vol C Tables 4.2.6.8 and 6.1.1.4'

loop_
_geom_angle_atom_site_label_1
_geom_angle_atom_site_label_2
_geom_angle_atom_site_label_3
_geom_angle
C2 O1 H1O 109.0(16)
C6 C1 C2 116.99(16)
C6 C1 C7 120.52(16)
C2 C1 C7 122.49(16)
O1 C2 C3 115.82(16)
O1 C2 C1 123.56(16)
C3 C2 C1 120.62(17)
C4 C3 C2 120.44(18)
C4 C3 H3 119.8
C2 C3 H3 119.8
C3 C4 C5 120.25(18)
C3 C4 H4 119.9
C5 C4 H4 119.9
C6 C5 C4 119.57(18)
C6 C5 H5 120.2
C4 C5 H5 120.2
C5 C6 C1 122.11(17)
C5 C6 H6 118.9
C1 C6 H6 118.9
C9 N1 C10 123.99(16)
C9 N1 H2N 118.3(14)
C10 N1 H2N 117.6(14)
C7 N2 N3 121.35(15)
C9 N3 N2 118.59(14)
C9 N3 H1N 118.3(13)
N2 N3 H1N 123.1(13)
N2 C7 C1 114.82(15)
N2 C7 C8 124.63(16)
C1 C7 C8 120.55(15)
C7 C8 H8A 109.5
C7 C8 H8B 109.5
H8A C8 H8B 109.5
C7 C8 H8C 109.5
H8A C8 H8C 109.5
H8B C8 H8C 109.5
N1 C9 N3 114.72(15)
N1 C9 S1 123.41(13)
N3 C9 S1 121.87(13)
N1 C10 H10A 109.5
N1 C10 H10B 109.5
H10A C10 H10B 109.5
N1 C10 H10C 109.5
H10A C10 H10C 109.5
H10B C10 H10C 109.5

loop_
_geom_bond_atom_site_label_1
_geom_bond_atom_site_label_2
_geom_bond_distance
S1 C9 1.6924(19)
O1 C2 1.359(2)
O1 H1O 0.80(2)
C1 C6 1.406(2)
C1 C2 1.413(2)
C1 C7 1.476(2)
C2 C3 1.392(3)
C3 C4 1.381(3)
C3 H3 0.9500
C4 C5 1.384(3)
C4 H4 0.9500
C5 C6 1.382(3)
C5 H5 0.9500
C6 H6 0.9500
N1 C9 1.329(2)
N1 C10 1.452(2)
N1 H2N 0.87(2)
N2 C7 1.292(2)
N2 N3 1.367(2)
N3 C9 1.367(2)
N3 H1N 0.85(2)
C7 C8 1.505(2)
C8 H8A 0.9800
C8 H8B 0.9800
C8 H8C 0.9800
C10 H10A 0.9800
C10 H10B 0.9800
C10 H10C 0.9800
